data_2212362
loop_
_publ_author_name
'Yathirajan, H. S.'
'Sreevidya, T. V.'
'Prathap, M.'
'Narayana, B.'
'Bolte, Michael'

_publ_section_title
;
 4-Chloro-8-(trifluoromethyl)quinoline
;
_journal_coeditor_code SG2114
_journal_issue 2
_journal_name_full 'Acta Crystallographica Section E'
_journal_page_first o763
_journal_page_last o765
_journal_paper_doi 10.1107/S1600536807001249
_journal_volume 63
_journal_year 2007
_chemical_formula_iupac 'C10 H5 Cl F3 N'
_chemical_formula_moiety 'C10 H5 Cl F3 N'
_chemical_formula_sum 'C10 H5 Cl F3 N'
_chemical_formula_weight 231.60
_chemical_name_systematic
;
4-Chloro-8-(trifluoromethyl)quinoline
;
_space_group_IT_number 14
_symmetry_cell_setting monoclinic
_symmetry_space_group_name_Hall '-P 2yn'
_symmetry_space_group_name_H-M 'P 1 21/n 1'
_atom_sites_solution_hydrogens geom
_atom_sites_solution_primary direct
_atom_sites_solution_secondary difmap
_audit_creation_method SHELXL-97
_cell_angle_alpha 90.00
_cell_angle_beta 95.023(9)
_cell_angle_gamma 90.00
_cell_formula_units_Z 8
_cell_length_a 10.3179(11)
_cell_length_b 12.4319(10)
_cell_length_c 14.5673(17)
_cell_measurement_reflns_used 9536
_cell_measurement_temperature 173(2)
_cell_measurement_theta_max 25.7
_cell_measurement_theta_min 3.6
_cell_volume 1861.4(3)
_computing_cell_refinement X-AREA
_computing_data_collection 'X-AREA (Stoe & Cie, 2001)'
_computing_data_reduction X-AREA
_computing_molecular_graphics 'XP in SHELXTL-Plus (Sheldrick, 1991)'
_computing_publication_material SHELXL97
_computing_structure_refinement 'SHELXL97 (Sheldrick, 1997)'
_computing_structure_solution 'SHELXS97 (Sheldrick, 199)'
_diffrn_ambient_temperature 173(2)
_diffrn_measured_fraction_theta_full 0.997
_diffrn_measured_fraction_theta_max 0.995
_diffrn_measurement_device_type 'Stoe IPDS-II two-circle'
_diffrn_measurement_method \w
_diffrn_radiation_monochromator graphite
_diffrn_radiation_source 'fine-focus sealed tube'
_diffrn_radiation_type MoK\a
_diffrn_radiation_wavelength 0.71073
_diffrn_reflns_av_R_equivalents 0.0420
_diffrn_reflns_av_sigmaI/netI 0.0383
_diffrn_reflns_limit_h_max 12
_diffrn_reflns_limit_h_min -12
_diffrn_reflns_limit_k_max 13
_diffrn_reflns_limit_k_min -15
_diffrn_reflns_limit_l_max 17
_diffrn_reflns_limit_l_min -16
_diffrn_reflns_number 11382
_diffrn_reflns_theta_full 25.00
_diffrn_reflns_theta_max 25.57
_diffrn_reflns_theta_min 3.57
_diffrn_standards_number 0
_exptl_absorpt_coefficient_mu 0.417
_exptl_absorpt_correction_T_max 0.8249
_exptl_absorpt_correction_T_min 0.8218
_exptl_absorpt_correction_type multi-scan
_exptl_absorpt_process_details '(MULABS; Spek, 2003; Blessing, 1995)'
_exptl_crystal_colour colourless
_exptl_crystal_density_diffrn 1.653
_exptl_crystal_density_method 'not measured'
_exptl_crystal_description block
_exptl_crystal_F_000 928
_exptl_crystal_size_max 0.49
_exptl_crystal_size_mid 0.49
_exptl_crystal_size_min 0.48
_refine_diff_density_max 0.337
_refine_diff_density_min -0.287
_refine_ls_extinction_coef 0.0089(11)
_refine_ls_extinction_expression Fc^*^=kFc[1+0.001xFc^2^\l^3^/sin(2\q)]^-1/4^
_refine_ls_extinction_method SHELXL97
_refine_ls_goodness_of_fit_ref 1.056
_refine_ls_hydrogen_treatment constr
_refine_ls_matrix_type full
_refine_ls_number_parameters 272
_refine_ls_number_reflns 3486
_refine_ls_number_restraints 0
_refine_ls_restrained_S_all 1.056
_refine_ls_R_factor_all 0.0531
_refine_ls_R_factor_gt 0.0369
_refine_ls_shift/su_max 0.001
_refine_ls_shift/su_mean 0.000
_refine_ls_structure_factor_coef Fsqd
_refine_ls_weighting_details 'calc w=1/[\s^2^(Fo^2^)+(0.0578P)^2^+0.4196P] where P=(Fo^2^+2Fc^2^)/3'
_refine_ls_weighting_scheme calc
_refine_ls_wR_factor_gt 0.0984
_refine_ls_wR_factor_ref 0.1054
_reflns_number_gt 2655
_reflns_number_total 3486
_reflns_threshold_expression I>2\s(I)
_cod_data_source_file sg2114.cif
_cod_data_source_block I
_cod_depositor_comments
;
The following automatic conversions were performed:
'_symmetry_cell_setting' value 'Monoclinic' changed to 'monoclinic'
according to '/home/saulius/struct/CIF-dictionaries/cif_core.dic'
dictionary named 'cif_core.dic' version 2.4.1 from 2010-06-29.

Automatic conversion script
Id: cif_fix_enum 1527 2010-12-29 10:47:43Z saulius 

The following automatic conversions were performed:

'_symmetry_cell_setting' value 'Monoclinic' changed to 'monoclinic'
according to /home/saulius/struct/CIF-dictionaries/cif_core.dic
dictionary named 'cif_core.dic' version 2.4.1 from 2010-06-29.

Automatic conversion script
Id: cif_fix_values 1715 2011-07-08 13:25:40Z adriana 
;
_cod_original_sg_symbol_H-M 'P 21/n'
_cod_database_code 2212362
_cod_database_fobs_code 2212362

loop_
_symmetry_equiv_pos_as_xyz
'x, y, z'
'-x+1/2, y+1/2, -z+1/2'
'-x, -y, -z'
'x-1/2, -y-1/2, z-1/2'

loop_
_atom_site_type_symbol
_atom_site_label
_atom_site_fract_x
_atom_site_fract_y
_atom_site_fract_z
_atom_site_U_iso_or_equiv
_atom_site_adp_type
_atom_site_calc_flag
_atom_site_refinement_flags
_atom_site_occupancy
Cl Cl1 0.18220(5) 0.60816(5) 0.58225(5) 0.03515(19) Uani d . 1
F F1 0.84795(12) 0.67591(11) 0.67639(10) 0.0351(4) Uani d . 1
F F3 0.90914(12) 0.51908(12) 0.63403(12) 0.0451(4) Uani d . 1
F F2 0.83967(12) 0.63547(12) 0.53168(10) 0.0362(4) Uani d . 1
N N1 0.59740(16) 0.72961(15) 0.57944(13) 0.0248(4) Uani d . 1
C C2 0.4953(2) 0.79263(19) 0.56301(17) 0.0282(5) Uani d . 1
H H2 0.5106 0.8661 0.5495 0.034 Uiso calc R 1
C C3 0.3644(2) 0.75868(19) 0.56401(17) 0.0281(5) Uani d . 1
H H3 0.2946 0.8080 0.5520 0.034 Uiso calc R 1
C C4 0.34140(19) 0.65374(18) 0.58265(16) 0.0231(5) Uani d . 1
C C5 0.44647(19) 0.58047(18) 0.60301(15) 0.0214(5) Uani d . 1
C C6 0.57398(19) 0.62375(17) 0.59978(15) 0.0209(5) Uani d . 1
C C7 0.68250(19) 0.55322(18) 0.61905(16) 0.0230(5) Uani d . 1
C C8 0.6637(2) 0.44778(18) 0.64235(17) 0.0269(5) Uani d . 1
H H8 0.7368 0.4023 0.6563 0.032 Uiso calc R 1
C C9 0.5366(2) 0.40594(19) 0.64577(17) 0.0284(5) Uani d . 1
H H9 0.5250 0.3327 0.6618 0.034 Uiso calc R 1
C C10 0.4306(2) 0.47057(18) 0.62602(16) 0.0256(5) Uani d . 1
H H10 0.3456 0.4417 0.6277 0.031 Uiso calc R 1
C C11 0.8184(2) 0.59640(19) 0.61491(18) 0.0289(6) Uani d . 1
Cl Cl1A 0.81776(5) 0.55191(5) 0.86907(4) 0.03038(18) Uani d . 1
F F1A 0.15493(12) 0.54124(12) 0.92488(10) 0.0376(4) Uani d . 1
F F2A 0.15595(12) 0.48886(11) 0.78398(10) 0.0345(4) Uani d . 1
F F3A 0.09244(12) 0.64927(12) 0.81326(11) 0.0416(4) Uani d . 1
N N1A 0.40049(16) 0.44076(15) 0.88633(14) 0.0244(4) Uani d . 1
C C2A 0.5019(2) 0.37719(19) 0.90601(17) 0.0270(5) Uani d . 1
H H2A 0.4852 0.3056 0.9246 0.032 Uiso calc R 1
C C3A 0.6329(2) 0.40756(18) 0.90158(16) 0.0254(5) Uani d . 1
H H3A 0.7015 0.3576 0.9155 0.030 Uiso calc R 1
C C4A 0.65826(19) 0.51037(18) 0.87677(15) 0.0213(5) Uani d . 1
C C5A 0.55386(19) 0.58499(17) 0.85543(15) 0.0211(5) Uani d . 1
C C6A 0.42604(19) 0.54403(17) 0.86048(15) 0.0197(5) Uani d . 1
C C7A 0.3188(2) 0.61553(18) 0.83812(15) 0.0229(5) Uani d . 1
C C8A 0.3393(2) 0.72027(19) 0.81427(17) 0.0296(5) Uani d . 1
H H8A 0.2671 0.7666 0.8001 0.036 Uiso calc R 1
C C9A 0.4678(2) 0.76020(19) 0.81056(19) 0.0351(6) Uani d . 1
H H9A 0.4810 0.8330 0.7940 0.042 Uiso calc R 1
C C10A 0.5725(2) 0.69443(18) 0.83069(17) 0.0287(5) Uani d . 1
H H10A 0.6581 0.7218 0.8282 0.034 Uiso calc R 1
C C11A 0.1816(2) 0.57310(19) 0.84013(17) 0.0277(5) Uani d . 1

loop_
_atom_site_aniso_label
_atom_site_aniso_U_11
_atom_site_aniso_U_22
_atom_site_aniso_U_33
_atom_site_aniso_U_12
_atom_site_aniso_U_13
_atom_site_aniso_U_23
Cl1 0.0169(3) 0.0359(4) 0.0532(4) -0.0025(2) 0.0062(2) 0.0020(3)
F1 0.0290(7) 0.0312(8) 0.0432(9) -0.0086(6) -0.0081(6) 0.0046(7)
F3 0.0204(7) 0.0359(9) 0.0783(12) 0.0066(6) 0.0004(7) 0.0133(8)
F2 0.0263(7) 0.0408(9) 0.0428(9) -0.0031(6) 0.0110(6) 0.0095(7)
N1 0.0225(9) 0.0198(10) 0.0322(11) -0.0023(7) 0.0026(8) 0.0054(9)
C2 0.0266(11) 0.0202(12) 0.0379(14) -0.0002(9) 0.0042(10) 0.0073(11)
C3 0.0221(11) 0.0285(13) 0.0340(14) 0.0039(9) 0.0032(9) 0.0056(11)
C4 0.0166(10) 0.0249(12) 0.0281(12) -0.0015(8) 0.0043(8) 0.0001(10)
C5 0.0214(10) 0.0220(12) 0.0211(12) -0.0029(9) 0.0023(8) 0.0009(10)
C6 0.0220(10) 0.0194(12) 0.0213(11) -0.0020(9) 0.0010(9) 0.0033(9)
C7 0.0204(10) 0.0200(12) 0.0286(13) -0.0013(9) 0.0021(9) 0.0013(10)
C8 0.0249(11) 0.0212(12) 0.0344(14) 0.0037(9) 0.0009(9) 0.0011(11)
C9 0.0316(12) 0.0194(12) 0.0346(14) -0.0032(9) 0.0049(10) 0.0053(11)
C10 0.0246(11) 0.0231(12) 0.0299(13) -0.0070(9) 0.0067(9) 0.0014(10)
C11 0.0215(11) 0.0237(13) 0.0410(15) 0.0018(9) -0.0001(10) 0.0066(11)
Cl1A 0.0166(3) 0.0365(4) 0.0377(4) -0.0046(2) 0.0005(2) 0.0048(3)
F1A 0.0259(7) 0.0524(10) 0.0359(8) -0.0003(6) 0.0113(6) 0.0010(7)
F2A 0.0273(7) 0.0337(8) 0.0416(9) -0.0073(6) -0.0021(6) -0.0071(7)
F3A 0.0216(7) 0.0387(9) 0.0635(10) 0.0109(6) -0.0016(6) 0.0048(8)
N1A 0.0209(9) 0.0187(10) 0.0340(11) -0.0014(7) 0.0052(8) 0.0003(9)
C2A 0.0254(11) 0.0196(12) 0.0362(14) 0.0007(9) 0.0043(10) 0.0047(11)
C3A 0.0205(10) 0.0239(12) 0.0314(13) 0.0036(9) 0.0003(9) 0.0011(10)
C4A 0.0164(9) 0.0250(12) 0.0224(12) -0.0008(8) 0.0016(8) -0.0038(10)
C5A 0.0211(10) 0.0197(12) 0.0223(12) -0.0008(8) 0.0009(8) -0.0016(9)
C6A 0.0194(10) 0.0182(11) 0.0213(11) -0.0003(8) 0.0012(8) -0.0029(9)
C7A 0.0205(10) 0.0220(12) 0.0260(12) 0.0017(9) 0.0008(9) -0.0055(10)
C8A 0.0303(12) 0.0198(13) 0.0376(14) 0.0058(9) -0.0032(10) -0.0032(11)
C9A 0.0387(13) 0.0162(12) 0.0497(16) -0.0033(10) -0.0009(11) 0.0023(12)
C10A 0.0261(11) 0.0217(13) 0.0378(14) -0.0067(9) 0.0006(10) 0.0001(11)
C11A 0.0208(10) 0.0288(13) 0.0334(14) 0.0069(9) 0.0021(9) -0.0005(11)

loop_
_atom_type_symbol
_atom_type_description
_atom_type_scat_dispersion_real
_atom_type_scat_dispersion_imag
_atom_type_scat_source
C C 0.0033 0.0016 'International Tables Vol C Tables 4.2.6.8 and 6.1.1.4'
H H 0.0000 0.0000 'International Tables Vol C Tables 4.2.6.8 and 6.1.1.4'
Cl Cl 0.1484 0.1585 'International Tables Vol C Tables 4.2.6.8 and 6.1.1.4'
F F 0.0171 0.0103 'International Tables Vol C Tables 4.2.6.8 and 6.1.1.4'
N N 0.0061 0.0033 'International Tables Vol C Tables 4.2.6.8 and 6.1.1.4'

loop_
_geom_angle_atom_site_label_1
_geom_angle_atom_site_label_2
_geom_angle_atom_site_label_3
_geom_angle
C2 N1 C6 117.09(18)
N1 C2 C3 124.7(2)
N1 C2 H2 117.7
C3 C2 H2 117.7
C4 C3 C2 118.1(2)
C4 C3 H3 120.9
C2 C3 H3 120.9
C3 C4 C5 120.81(19)
C3 C4 Cl1 119.63(17)
C5 C4 Cl1 119.56(17)
C10 C5 C6 119.80(19)
C10 C5 C4 124.19(19)
C6 C5 C4 116.01(19)
N1 C6 C5 123.25(19)
N1 C6 C7 118.66(18)
C5 C6 C7 118.09(19)
C8 C7 C6 120.60(19)
C8 C7 C11 120.13(19)
C6 C7 C11 119.26(19)
C7 C8 C9 120.7(2)
C7 C8 H8 119.6
C9 C8 H8 119.6
C10 C9 C8 120.2(2)
C10 C9 H9 119.9
C8 C9 H9 119.9
C9 C10 C5 120.5(2)
C9 C10 H10 119.7
C5 C10 H10 119.7
F2 C11 F1 106.81(18)
F2 C11 F3 106.16(19)
F1 C11 F3 105.76(18)
F2 C11 C7 113.02(18)
F1 C11 C7 112.99(19)
F3 C11 C7 111.58(19)
C2A N1A C6A 116.88(18)
N1A C2A C3A 125.0(2)
N1A C2A H2A 117.5
C3A C2A H2A 117.5
C4A C3A C2A 118.1(2)
C4A C3A H3A 121.0
C2A C3A H3A 121.0
C3A C4A C5A 120.49(19)
C3A C4A Cl1A 120.10(16)
C5A C4A Cl1A 119.41(17)
C6A C5A C10A 120.11(19)
C6A C5A C4A 116.07(19)
C10A C5A C4A 123.82(19)
N1A C6A C5A 123.48(18)
N1A C6A C7A 118.67(18)
C5A C6A C7A 117.8(2)
C8A C7A C6A 120.9(2)
C8A C7A C11A 120.17(19)
C6A C7A C11A 118.9(2)
C7A C8A C9A 120.5(2)
C7A C8A H8A 119.7
C9A C8A H8A 119.7
C10A C9A C8A 120.4(2)
C10A C9A H9A 119.8
C8A C9A H9A 119.8
C9A C10A C5A 120.3(2)
C9A C10A H10A 119.9
C5A C10A H10A 119.9
F2A C11A F1A 106.49(19)
F2A C11A F3A 106.07(17)
F1A C11A F3A 106.38(18)
F2A C11A C7A 113.31(18)
F1A C11A C7A 112.75(19)
F3A C11A C7A 111.33(19)

loop_
_geom_bond_atom_site_label_1
_geom_bond_atom_site_label_2
_geom_bond_distance
Cl1 C4 1.737(2)
F1 C11 1.351(3)
F3 C11 1.354(3)
F2 C11 1.342(3)
N1 C2 1.318(3)
N1 C6 1.375(3)
C2 C3 1.417(3)
C2 H2 0.9500
C3 C4 1.358(3)
C3 H3 0.9500
C4 C5 1.427(3)
C5 C10 1.420(3)
C5 C6 1.426(3)
C6 C7 1.430(3)
C7 C8 1.372(3)
C7 C11 1.508(3)
C8 C9 1.416(3)
C8 H8 0.9500
C9 C10 1.368(3)
C9 H9 0.9500
C10 H10 0.9500
Cl1A C4A 1.738(2)
F1A C11A 1.348(3)
F2A C11A 1.341(3)
F3A C11A 1.354(2)
N1A C2A 1.322(3)
N1A C6A 1.370(3)
C2A C3A 1.411(3)
C2A H2A 0.9500
C3A C4A 1.360(3)
C3A H3A 0.9500
C4A C5A 1.435(3)
C5A C6A 1.422(3)
C5A C10A 1.425(3)
C6A C7A 1.435(3)
C7A C8A 1.369(3)
C7A C11A 1.513(3)
C8A C9A 1.421(3)
C8A H8A 0.9500
C9A C10A 1.366(3)
C9A H9A 0.9500
C10A H10A 0.9500

loop_
_geom_hbond_atom_site_label_D
_geom_hbond_atom_site_label_H
_geom_hbond_atom_site_label_A
_geom_hbond_site_symmetry_A
_geom_hbond_distance_DH
_geom_hbond_distance_HA
_geom_hbond_distance_DA
_geom_hbond_angle_DHA
C3A H3A N1 2_646 0.95 2.61 3.546(3) 168.4
C3 H3 N1A 2_556 0.95 2.81 3.669(3) 150.7

loop_
_geom_torsion_atom_site_label_1
_geom_torsion_atom_site_label_2
_geom_torsion_atom_site_label_3
_geom_torsion_atom_site_label_4
_geom_torsion
C6 N1 C2 C3 -0.6(4)
N1 C2 C3 C4 -0.4(4)
C2 C3 C4 C5 1.6(4)
C2 C3 C4 Cl1 -178.69(18)
C3 C4 C5 C10 177.9(2)
Cl1 C4 C5 C10 -1.8(3)
C3 C4 C5 C6 -1.7(3)
Cl1 C4 C5 C6 178.57(17)
C2 N1 C6 C5 0.5(3)
C2 N1 C6 C7 -179.3(2)
C10 C5 C6 N1 -179.0(2)
C4 C5 C6 N1 0.7(3)
C10 C5 C6 C7 0.8(3)
C4 C5 C6 C7 -179.6(2)
N1 C6 C7 C8 178.1(2)
C5 C6 C7 C8 -1.7(3)
N1 C6 C7 C11 -1.0(3)
C5 C6 C7 C11 179.2(2)
C6 C7 C8 C9 1.4(4)
C11 C7 C8 C9 -179.5(2)
C7 C8 C9 C10 -0.2(4)
C8 C9 C10 C5 -0.8(4)
C6 C5 C10 C9 0.5(3)
C4 C5 C10 C9 -179.2(2)
C8 C7 C11 F2 121.1(2)
C6 C7 C11 F2 -59.8(3)
C8 C7 C11 F1 -117.5(2)
C6 C7 C11 F1 61.6(3)
C8 C7 C11 F3 1.5(3)
C6 C7 C11 F3 -179.4(2)
C6A N1A C2A C3A -0.6(4)
N1A C2A C3A C4A 1.2(4)
C2A C3A C4A C5A -0.3(3)
C2A C3A C4A Cl1A -179.38(18)
C3A C4A C5A C6A -1.0(3)
Cl1A C4A C5A C6A 178.06(16)
C3A C4A C5A C10A 178.7(2)
Cl1A C4A C5A C10A -2.2(3)
C2A N1A C6A C5A -0.9(3)
C2A N1A C6A C7A 179.7(2)
C10A C5A C6A N1A -178.0(2)
C4A C5A C6A N1A 1.7(3)
C10A C5A C6A C7A 1.3(3)
C4A C5A C6A C7A -179.0(2)
N1A C6A C7A C8A 178.3(2)
C5A C6A C7A C8A -1.1(3)
N1A C6A C7A C11A -2.5(3)
C5A C6A C7A C11A 178.2(2)
C6A C7A C8A C9A 0.4(4)
C11A C7A C8A C9A -178.8(2)
C7A C8A C9A C10A 0.1(4)
C8A C9A C10A C5A 0.1(4)
C6A C5A C10A C9A -0.8(4)
C4A C5A C10A C9A 179.4(2)
C8A C7A C11A F2A 121.6(2)
C6A C7A C11A F2A -57.7(3)
C8A C7A C11A F1A -117.4(2)
C6A C7A C11A F1A 63.4(3)
C8A C7A C11A F3A 2.1(3)
C6A C7A C11A F3A -177.15(19)

loop_
_cod_related_entry_id
_cod_related_entry_database
_cod_related_entry_code
1 ChemSpider 81487
